data_7040189
loop_
_publ_author_name
'Yilmaz, Veysel T.'
'Icsel, Ceyda'
'Suyunova, Feruza'
'Aygun, Muhittin'
'Aztopal, Nazlihan'
'Ulukaya, Engin'

_publ_section_title
;
 Ni(ii)/Cu(ii)/Zn(ii) 5,5-diethylbarbiturate complexes with
 1,10-phenanthroline and 2,2'-dipyridylamine: synthesis, structures,
 DNA/BSA binding, nuclease activity, molecular docking, cellular uptake,
 cytotoxicity and the mode of cell death.
;
_journal_issue 25
_journal_name_full 'Dalton transactions (Cambridge, England : 2003)'
_journal_page_first 10466
_journal_page_last 10479
_journal_paper_doi 10.1039/c6dt01726f
_journal_volume 45
_journal_year 2016
_chemical_formula_moiety 'C36 H24 N6 Ni, C8 H11 N2 O3, Cl, 7(H2 O)'
_chemical_formula_sum 'C44 H49 Cl N8 Ni O10'
_chemical_formula_weight 944.05
_space_group_crystal_system monoclinic
_space_group_IT_number 14
_space_group_name_Hall '-P 2yn'
_space_group_name_H-M_alt 'P 1 21/n 1'
_symmetry_space_group_name_Hall '-P 2yn'
_symmetry_space_group_name_H-M 'P 1 21/n 1'
_atom_sites_solution_hydrogens mixed
_atom_sites_solution_primary direct
_audit_creation_date 2016-04-14
_audit_creation_method
;
Olex2 1.2
(compiled 2016.02.19 svn.r3266 for OlexSys, GUI svn.r5155)
;
_audit_update_record
;
2016-05-01 deposited with the CCDC.
2016-05-25 downloaded from the CCDC.
;
_cell_angle_alpha 90
_cell_angle_beta 109.180(7)
_cell_angle_gamma 90
_cell_formula_units_Z 4
_cell_length_a 11.4665(8)
_cell_length_b 29.0250(16)
_cell_length_c 14.1163(9)
_cell_measurement_reflns_used 4469
_cell_measurement_temperature 293(2)
_cell_measurement_theta_max 26.2070
_cell_measurement_theta_min 3.7010
_cell_volume 4437.3(5)
_computing_cell_refinement
;
CrysAlisPro, Agilent Technologies,
Version 1.171.37.35 (release 13-08-2014 CrysAlis171 .NET)
(compiled Aug 13 2014,18:06:01)
;
_computing_data_collection
;
CrysAlisPro, Agilent Technologies,
Version 1.171.37.35 (release 13-08-2014 CrysAlis171 .NET)
(compiled Aug 13 2014,18:06:01)
;
_computing_data_reduction
;
CrysAlisPro, Agilent Technologies,
Version 1.171.37.35 (release 13-08-2014 CrysAlis171 .NET)
(compiled Aug 13 2014,18:06:01)
;
_computing_molecular_graphics 'Olex2 (Dolomanov et al., 2009)'
_computing_publication_material 'Olex2 (Dolomanov et al., 2009)'
_computing_structure_refinement 'ShelXL (Sheldrick, 2015)'
_computing_structure_solution 'ShelXT (Sheldrick, 2015)'
_diffrn_ambient_temperature 293(2)
_diffrn_detector 'CCD plate'
_diffrn_detector_area_resol_mean 8.0667
_diffrn_detector_type Eos
_diffrn_measured_fraction_theta_full 0.990
_diffrn_measured_fraction_theta_max 0.989
_diffrn_measurement_details
;
  1 omega   -3.00   91.00   1.0000   30.0600
omega____ theta____ kappa____ phi______ frames
    -       20.2271   57.0000   60.0000 94

  2 omega  -79.00   25.00   1.0000   30.0600
omega____ theta____ kappa____ phi______ frames
    -      -22.1802  -19.0000   90.0000 104
;
_diffrn_measurement_device 'four-circle diffractometer'
_diffrn_measurement_device_type 'Xcalibur, Eos'
_diffrn_measurement_method '\w scans'
_diffrn_orient_matrix_UB_11 0.0024434000
_diffrn_orient_matrix_UB_12 -0.0143415000
_diffrn_orient_matrix_UB_13 -0.0399954000
_diffrn_orient_matrix_UB_21 0.0633891000
_diffrn_orient_matrix_UB_22 0.0054409000
_diffrn_orient_matrix_UB_23 0.0110331000
_diffrn_orient_matrix_UB_31 0.0163317000
_diffrn_orient_matrix_UB_32 -0.0190159000
_diffrn_orient_matrix_UB_33 0.0333133000
_diffrn_radiation_monochromator graphite
_diffrn_radiation_probe x-ray
_diffrn_radiation_type MoK\a
_diffrn_radiation_wavelength 0.71073
_diffrn_reflns_av_R_equivalents 0.0253
_diffrn_reflns_av_unetI/netI 0.0499
_diffrn_reflns_Laue_measured_fraction_full 0.990
_diffrn_reflns_Laue_measured_fraction_max 0.989
_diffrn_reflns_limit_h_max 11
_diffrn_reflns_limit_h_min -14
_diffrn_reflns_limit_k_max 36
_diffrn_reflns_limit_k_min -30
_diffrn_reflns_limit_l_max 13
_diffrn_reflns_limit_l_min -17
_diffrn_reflns_number 15302
_diffrn_reflns_point_group_measured_fraction_full 0.990
_diffrn_reflns_point_group_measured_fraction_max 0.989
_diffrn_reflns_theta_full 26.000
_diffrn_reflns_theta_max 26.371
_diffrn_reflns_theta_min 3.097
_diffrn_source 'Enhance (Mo) X-ray Source'
_exptl_absorpt_coefficient_mu 0.565
_exptl_absorpt_correction_T_max 0.882
_exptl_absorpt_correction_T_min 0.812
_exptl_absorpt_correction_type analytical
_exptl_absorpt_process_details
;
CrysAlisPro, Agilent Technologies,
Version 1.171.37.35 (release 13-08-2014 CrysAlis171 .NET)
(compiled Aug 13 2014,18:06:01)
Analytical numeric absorption correction using a multifaceted crystal
            model based on expressions derived by R.C. Clark & J.S. Reid.
(Clark, R. C. & Reid, J. S. (1995). Acta Cryst. A51, 887-897)
Empirical absorption correction using spherical harmonics,
 implemented in SCALE3 ABSPACK scaling algorithm.
;
_exptl_crystal_colour pink
_exptl_crystal_density_diffrn 1.413
_exptl_crystal_description block
_exptl_crystal_F_000 1976
_exptl_crystal_size_max 0.4877
_exptl_crystal_size_mid 0.4166
_exptl_crystal_size_min 0.2884
_refine_diff_density_max 0.330
_refine_diff_density_min -0.355
_refine_diff_density_rms 0.047
_refine_ls_extinction_method none
_refine_ls_goodness_of_fit_ref 1.053
_refine_ls_hydrogen_treatment constr
_refine_ls_matrix_type full
_refine_ls_number_parameters 620
_refine_ls_number_reflns 8977
_refine_ls_number_restraints 12
_refine_ls_restrained_S_all 1.052
_refine_ls_R_factor_all 0.0757
_refine_ls_R_factor_gt 0.0477
_refine_ls_shift/su_max 0.002
_refine_ls_shift/su_mean 0.000
_refine_ls_structure_factor_coef Fsqd
_refine_ls_weighting_details 'w=1/[\s^2^(Fo^2^)+(0.0482P)^2^+1.0155P] where P=(Fo^2^+2Fc^2^)/3'
_refine_ls_weighting_scheme calc
_refine_ls_wR_factor_gt 0.1058
_refine_ls_wR_factor_ref 0.1198
_reflns_Friedel_coverage 0.000
_reflns_number_gt 6489
_reflns_number_total 8977
_reflns_threshold_expression 'I > 2\s(I)'
_cod_data_source_file c6dt01726f2.cif
_cod_data_source_block Compound_I
_cod_database_code 7040189
_chemical_oxdiff_formula 'C44 H46 Cl N8 Ni O10'
_shelx_space_group_comment
;
The symmetry employed for this shelxl refinement is uniquely defined
by the following loop, which should always be used as a source of
symmetry information in preference to the above space-group names.
They are only intended as comments.
;
_reflns_odcompleteness_completeness 98.68
_reflns_odcompleteness_iscentric 1
_reflns_odcompleteness_theta 26.32
_olex2_refinement_description
;
1. Fixed Uiso
 At 1.2 times of:
  All C(H) groups, All C(H,H) groups, All N(H) groups
 At 1.5 times of:
  All C(H,H,H) groups, All O(H,H) groups
2. Uiso/Uaniso restraints and constraints
Uanis(C37) \\sim Ueq, Uanis(C38) \\sim Ueq: with sigma of 0.1 and sigma for
terminal atoms of 0.2
3. Others
 Sof(C39A)=Sof(H39A)=Sof(H39B)=Sof(C40A)=Sof(H40D)=Sof(H40E)=Sof(H40F)=1-FVAR(1)
 Sof(C40B)=Sof(H40A)=Sof(H40B)=Sof(H40C)=Sof(C39B)=Sof(H39C)=Sof(H39D)=FVAR(1)
4.a Free rotating group:
 O7W(H7WA,H7WB), O5W(H5WA,H5WB), O4W(H4WA,H4WB), O1W(H1WA,H1WB), O6W(H6WA,
 H6WB), O2W(H2WA,H2WB), O3W(H3WA,H3WB)
4.b Secondary CH2 refined with riding coordinates:
 C39A(H39A,H39B), C38(H38A,H38B), C39B(H39C,H39D)
4.c Aromatic/amide H refined with riding coordinates:
 C1(H1), C2(H2), C3(H3), C5(H5), C6(H6), C8(H8), C9(H9), C10(H10), C13(H13),
 C14(H14), C15(H15), C17(H17), C18(H18), C20(H20), C21(H21), C22(H22), C25(H25),
  C26(H26), C27(H27), C29(H29), C30(H30), C32(H32), C33(H33), C34(H34), N7(H7)
4.d Idealised Me refined as rotating group:
 C40B(H40A,H40B,H40C), C37(H37A,H37B,H37C), C40A(H40D,H40E,H40F)
;
_shelx_shelxl_version_number 2014/7
_olex2_date_sample_data_collection 2015-09-30
_olex2_submission_special_instructions 'No special instructions were received'

loop_
_space_group_symop_operation_xyz
'x, y, z'
'-x+1/2, y+1/2, -z+1/2'
'-x, -y, -z'
'x-1/2, -y-1/2, z-1/2'

loop_
_atom_site_label
_atom_site_type_symbol
_atom_site_fract_x
_atom_site_fract_y
_atom_site_fract_z
_atom_site_U_iso_or_equiv
_atom_site_adp_type
_atom_site_occupancy
_atom_site_site_symmetry_order
_atom_site_calc_flag
_atom_site_refinement_flags_posn
_atom_site_refinement_flags_adp
_atom_site_refinement_flags_occupancy
_atom_site_disorder_assembly
_atom_site_disorder_group
Ni1 Ni 0.37442(3) 0.63708(2) 0.80559(2) 0.03633(11) Uani 1 1 d . . . . .
N1 N 0.33307(19) 0.69066(7) 0.88694(14) 0.0367(5) Uani 1 1 d . . . . .
N2 N 0.5477(2) 0.64855(7) 0.90951(14) 0.0374(5) Uani 1 1 d . . . . .
N3 N 0.2006(2) 0.63657(7) 0.69731(14) 0.0371(5) Uani 1 1 d . . . . .
N4 N 0.4071(2) 0.67903(7) 0.69758(14) 0.0368(5) Uani 1 1 d . . . . .
N5 N 0.3355(2) 0.58769(8) 0.90091(15) 0.0427(5) Uani 1 1 d . . . . .
N6 N 0.4237(2) 0.57620(7) 0.74921(15) 0.0420(5) Uani 1 1 d . . . . .
C1 C 0.0970(3) 0.61707(10) 0.6992(2) 0.0474(7) Uani 1 1 d . . . . .
H1 H 0.0981 0.6012 0.7567 0.057 Uiso 1 1 calc R . . . .
C2 C -0.0134(3) 0.61919(11) 0.6194(2) 0.0534(7) Uani 1 1 d . . . . .
H2 H -0.0844 0.6055 0.6245 0.064 Uiso 1 1 calc R . . . .
C3 C -0.0163(3) 0.64127(10) 0.5342(2) 0.0500(7) Uani 1 1 d . . . . .
H3 H -0.0889 0.6421 0.4797 0.060 Uiso 1 1 calc R . . . .
C4 C 0.0901(3) 0.66284(9) 0.52823(18) 0.0424(6) Uani 1 1 d . . . . .
C5 C 0.0956(3) 0.68827(11) 0.4431(2) 0.0556(8) Uani 1 1 d . . . . .
H5 H 0.0258 0.6900 0.3862 0.067 Uiso 1 1 calc R . . . .
C6 C 0.1993(3) 0.70969(11) 0.4435(2) 0.0570(8) Uani 1 1 d . . . . .
H6 H 0.1998 0.7260 0.3870 0.068 Uiso 1 1 calc R . . . .
C7 C 0.3096(3) 0.70800(9) 0.52906(19) 0.0448(7) Uani 1 1 d . . . . .
C8 C 0.4192(3) 0.73088(10) 0.5359(2) 0.0557(8) Uani 1 1 d . . . . .
H8 H 0.4243 0.7483 0.4821 0.067 Uiso 1 1 calc R . . . .
C9 C 0.5175(3) 0.72778(10) 0.6202(2) 0.0561(8) Uani 1 1 d . . . . .
H9 H 0.5904 0.7431 0.6252 0.067 Uiso 1 1 calc R . . . .
C10 C 0.5086(3) 0.70131(9) 0.6999(2) 0.0455(7) Uani 1 1 d . . . . .
H10 H 0.5774 0.6992 0.7575 0.055 Uiso 1 1 calc R . . . .
C11 C 0.3075(2) 0.68237(8) 0.61293(17) 0.0360(6) Uani 1 1 d . . . . .
C12 C 0.1970(2) 0.65970(8) 0.61244(17) 0.0357(6) Uani 1 1 d . . . . .
C13 C 0.6552(3) 0.62932(9) 0.9171(2) 0.0442(7) Uani 1 1 d . . . . .
H13 H 0.6584 0.6087 0.8676 0.053 Uiso 1 1 calc R . . . .
C14 C 0.7634(3) 0.63843(10) 0.9956(2) 0.0511(7) Uani 1 1 d . . . . .
H14 H 0.8373 0.6246 0.9975 0.061 Uiso 1 1 calc R . . . .
C15 C 0.7597(3) 0.66772(11) 1.0690(2) 0.0518(7) Uani 1 1 d . . . . .
H15 H 0.8311 0.6734 1.1228 0.062 Uiso 1 1 calc R . . . .
C16 C 0.6487(3) 0.68962(9) 1.06451(19) 0.0419(6) Uani 1 1 d . . . . .
C17 C 0.6348(3) 0.72060(10) 1.1375(2) 0.0517(7) Uani 1 1 d . . . . .
H17 H 0.7024 0.7266 1.1942 0.062 Uiso 1 1 calc R . . . .
C18 C 0.5276(3) 0.74137(10) 1.1273(2) 0.0501(7) Uani 1 1 d . . . . .
H18 H 0.5223 0.7616 1.1769 0.060 Uiso 1 1 calc R . . . .
C19 C 0.4209(3) 0.73323(9) 1.04166(18) 0.0416(6) Uani 1 1 d . . . . .
C20 C 0.3068(3) 0.75484(10) 1.0249(2) 0.0512(7) Uani 1 1 d . . . . .
H20 H 0.2971 0.7763 1.0708 0.061 Uiso 1 1 calc R . . . .
C21 C 0.2101(3) 0.74445(10) 0.9414(2) 0.0528(7) Uani 1 1 d . . . . .
H21 H 0.1342 0.7589 0.9290 0.063 Uiso 1 1 calc R . . . .
C22 C 0.2268(3) 0.71165(10) 0.87485(19) 0.0453(7) Uani 1 1 d . . . . .
H22 H 0.1596 0.7041 0.8189 0.054 Uiso 1 1 calc R . . . .
C23 C 0.4297(2) 0.70168(9) 0.96983(17) 0.0357(6) Uani 1 1 d . . . . .
C24 C 0.5449(2) 0.67916(8) 0.98151(17) 0.0355(6) Uani 1 1 d . . . . .
C25 C 0.2923(3) 0.59405(11) 0.9761(2) 0.0539(8) Uani 1 1 d . . . . .
H25 H 0.2766 0.6239 0.9925 0.065 Uiso 1 1 calc R . . . .
C26 C 0.2693(3) 0.55731(14) 1.0316(2) 0.0705(10) Uani 1 1 d . . . . .
H26 H 0.2395 0.5630 1.0843 0.085 Uiso 1 1 calc R . . . .
C27 C 0.2904(3) 0.51380(14) 1.0088(3) 0.0706(10) Uani 1 1 d . . . . .
H27 H 0.2743 0.4893 1.0452 0.085 Uiso 1 1 calc R . . . .
C28 C 0.3369(3) 0.50545(11) 0.9299(2) 0.0574(8) Uani 1 1 d . . . . .
C29 C 0.3628(3) 0.46097(12) 0.9004(3) 0.0732(11) Uani 1 1 d . . . . .
H29 H 0.3484 0.4354 0.9345 0.088 Uiso 1 1 calc R . . . .
C30 C 0.4071(3) 0.45479(11) 0.8254(3) 0.0720(10) Uani 1 1 d . . . . .
H30 H 0.4234 0.4251 0.8084 0.086 Uiso 1 1 calc R . . . .
C31 C 0.4300(3) 0.49320(10) 0.7706(2) 0.0557(8) Uani 1 1 d . . . . .
C32 C 0.4743(4) 0.48916(12) 0.6894(3) 0.0743(10) Uani 1 1 d . . . . .
H32 H 0.4895 0.4603 0.6676 0.089 Uiso 1 1 calc R . . . .
C33 C 0.4946(4) 0.52737(12) 0.6436(3) 0.0770(11) Uani 1 1 d . . . . .
H33 H 0.5270 0.5251 0.5914 0.092 Uiso 1 1 calc R . . . .
C34 C 0.4671(3) 0.57059(11) 0.6743(2) 0.0571(8) Uani 1 1 d . . . . .
H34 H 0.4799 0.5966 0.6404 0.068 Uiso 1 1 calc R . . . .
C35 C 0.4054(3) 0.53767(9) 0.7973(2) 0.0441(7) Uani 1 1 d . . . . .
C36 C 0.3582(2) 0.54405(10) 0.8784(2) 0.0440(7) Uani 1 1 d . . . . .
Cl1 Cl 0.85884(8) 0.71166(3) 0.79096(5) 0.0629(2) Uani 1 1 d . . . . .
O7W O 0.3570(3) 0.68067(10) 0.2499(3) 0.1121(10) Uani 1 1 d . . . . .
H7WA H 0.2876 0.6735 0.2073 0.168 Uiso 1 1 d G . . . .
H7WB H 0.3579 0.7093 0.2629 0.168 Uiso 1 1 d G . . . .
O5W O 0.8168(3) 0.64784(15) 0.2976(3) 0.1255(12) Uani 1 1 d . . . . .
H5WA H 0.8152 0.6278 0.2533 0.188 Uiso 1 1 d G . . . .
H5WB H 0.7441 0.6519 0.2994 0.188 Uiso 1 1 d G . . . .
O4W O 0.6428(3) 0.59581(11) 0.50213(19) 0.0956(9) Uani 1 1 d . . . . .
H4WA H 0.6611 0.6121 0.5550 0.143 Uiso 1 1 d G . . . .
H4WB H 0.6885 0.5720 0.5131 0.143 Uiso 1 1 d G . . . .
O1W O 0.8817(3) 0.34311(12) 0.8792(2) 0.1086(10) Uani 1 1 d . . . . .
H1WA H 0.9271 0.3562 0.8504 0.163 Uiso 1 1 d G . . . .
H1WB H 0.8980 0.3538 0.9383 0.163 Uiso 1 1 d G . . . .
O6W O 0.5884(4) 0.63860(13) 0.3172(3) 0.1186(11) Uani 1 1 d . . . . .
H6WA H 0.5206 0.6531 0.3040 0.178 Uiso 1 1 d G . . . .
H6WB H 0.6044 0.6251 0.3734 0.178 Uiso 1 1 d G . . . .
O2W O 1.0276(2) 0.63491(8) 0.91734(19) 0.0703(6) Uani 1 1 d . . . . .
H2WA H 0.9837 0.6107 0.9092 0.106 Uiso 1 1 d G . . . .
H2WB H 1.0283 0.6484 0.9710 0.106 Uiso 1 1 d G . . . .
O3W O 0.7175(2) 0.61962(8) 0.70368(18) 0.0656(6) Uani 1 1 d . . . . .
H3WA H 0.7645 0.5964 0.7223 0.098 Uiso 1 1 d G . . . .
H3WB H 0.7593 0.6441 0.7226 0.098 Uiso 1 1 d G . . . .
O1 O 0.8004(2) 0.52269(7) 0.58675(16) 0.0705(7) Uani 1 1 d . . . . .
O2 O 0.9246(2) 0.54578(7) 0.92040(15) 0.0626(6) Uani 1 1 d . . . . .
O3 O 1.0327(2) 0.41244(8) 0.81533(17) 0.0758(7) Uani 1 1 d . . . . .
N7 N 0.9722(2) 0.47886(8) 0.86382(17) 0.0496(6) Uani 1 1 d . . . . .
H7 H 1.0061 0.4708 0.9254 0.060 Uiso 1 1 calc R . . . .
N8 N 0.8596(2) 0.53701(8) 0.75215(18) 0.0526(6) Uani 1 1 d . . . . .
C39A C 0.7900(8) 0.4256(3) 0.6762(8) 0.051(2) Uani 0.457(13) 1 d . . P A 2
H39A H 0.8216 0.3948 0.6959 0.061 Uiso 0.457(13) 1 calc R . P A 2
H39B H 0.7472 0.4356 0.7215 0.061 Uiso 0.457(13) 1 calc R . P A 2
C40B C 0.7092(11) 0.4229(4) 0.6564(14) 0.138(7) Uani 0.543(13) 1 d . . P A 1
H40A H 0.6524 0.4003 0.6176 0.208 Uiso 0.543(13) 1 calc GR . P A 1
H40B H 0.6688 0.4523 0.6492 0.208 Uiso 0.543(13) 1 calc GR . P A 1
H40C H 0.7369 0.4140 0.7258 0.208 Uiso 0.543(13) 1 calc GR . P A 1
C37 C 1.0961(4) 0.4862(2) 0.6476(4) 0.1171(17) Uani 1 1 d . U . . .
H37A H 1.1498 0.4776 0.6109 0.176 Uiso 1 1 calc GR . . . .
H37B H 1.1403 0.4845 0.7183 0.176 Uiso 1 1 calc GR . . . .
H37C H 1.0676 0.5172 0.6304 0.176 Uiso 1 1 calc GR . . . .
C38 C 0.9884(5) 0.45444(16) 0.6218(3) 0.1042(18) Uani 1 1 d . U . . .
H38A H 1.0183 0.4229 0.6292 0.125 Uiso 1 1 calc R . . . .
H38B H 0.9392 0.4590 0.5521 0.125 Uiso 1 1 calc R . . . .
C39B C 0.8114(11) 0.4260(3) 0.6222(9) 0.095(4) Uani 0.543(13) 1 d . . P A 1
H39C H 0.7837 0.4355 0.5525 0.114 Uiso 0.543(13) 1 calc R . P A 1
H39D H 0.8499 0.3960 0.6265 0.114 Uiso 0.543(13) 1 calc R . P A 1
C40A C 0.6987(8) 0.4243(3) 0.5687(7) 0.065(3) Uani 0.457(13) 1 d . . P A 2
H40D H 0.7425 0.4175 0.5229 0.097 Uiso 0.457(13) 1 calc GR . P A 2
H40E H 0.6586 0.4536 0.5523 0.097 Uiso 0.457(13) 1 calc GR . P A 2
H40F H 0.6379 0.4008 0.5636 0.097 Uiso 0.457(13) 1 calc GR . P A 2
C41 C 0.9765(3) 0.44864(10) 0.7932(2) 0.0517(7) Uani 1 1 d . . . . .
C42 C 0.9170(3) 0.52229(10) 0.8455(2) 0.0474(7) Uani 1 1 d . . . . .
C43 C 0.8531(3) 0.50940(10) 0.6730(2) 0.0533(8) Uani 1 1 d . . . . .
C44 C 0.9073(3) 0.46111(10) 0.6857(2) 0.0566(8) Uani 1 1 d . . . . .

loop_
_atom_site_aniso_label
_atom_site_aniso_U_11
_atom_site_aniso_U_22
_atom_site_aniso_U_33
_atom_site_aniso_U_23
_atom_site_aniso_U_13
_atom_site_aniso_U_12
Ni1 0.0367(2) 0.0400(2) 0.03522(17) 0.00233(13) 0.01584(14) -0.00134(15)
N1 0.0310(12) 0.0437(12) 0.0357(11) 0.0023(9) 0.0115(9) 0.0028(10)
N2 0.0367(13) 0.0435(12) 0.0359(11) 0.0052(9) 0.0172(9) 0.0044(10)
N3 0.0402(13) 0.0396(12) 0.0356(11) -0.0008(9) 0.0182(9) -0.0057(10)
N4 0.0357(13) 0.0385(12) 0.0397(11) 0.0021(9) 0.0172(10) -0.0012(10)
N5 0.0323(13) 0.0536(14) 0.0441(12) 0.0128(10) 0.0151(10) 0.0011(11)
N6 0.0400(13) 0.0406(12) 0.0484(12) -0.0025(10) 0.0187(10) -0.0064(10)
C1 0.0469(18) 0.0552(17) 0.0458(15) 0.0002(13) 0.0229(13) -0.0090(14)
C2 0.0409(18) 0.0641(19) 0.0579(18) -0.0098(15) 0.0197(14) -0.0127(15)
C3 0.0449(18) 0.0555(18) 0.0441(15) -0.0104(13) 0.0071(13) -0.0039(14)
C4 0.0458(17) 0.0426(15) 0.0391(13) -0.0053(11) 0.0142(12) -0.0004(13)
C5 0.057(2) 0.067(2) 0.0396(15) 0.0001(14) 0.0110(14) 0.0027(17)
C6 0.064(2) 0.069(2) 0.0389(15) 0.0124(14) 0.0174(14) 0.0044(17)
C7 0.0500(18) 0.0459(16) 0.0446(15) 0.0049(12) 0.0239(13) 0.0024(13)
C8 0.062(2) 0.0585(19) 0.0554(17) 0.0190(14) 0.0315(16) -0.0008(16)
C9 0.0502(19) 0.0573(19) 0.0681(19) 0.0145(15) 0.0292(16) -0.0085(15)
C10 0.0381(16) 0.0476(16) 0.0523(16) 0.0041(12) 0.0167(13) -0.0068(13)
C11 0.0424(16) 0.0329(13) 0.0372(13) -0.0002(10) 0.0191(12) 0.0028(12)
C12 0.0409(15) 0.0353(13) 0.0346(13) -0.0052(10) 0.0176(11) -0.0018(12)
C13 0.0437(17) 0.0469(16) 0.0483(15) 0.0047(12) 0.0234(13) 0.0056(13)
C14 0.0352(16) 0.0635(19) 0.0579(17) 0.0113(15) 0.0199(14) 0.0091(14)
C15 0.0341(16) 0.065(2) 0.0528(16) 0.0050(14) 0.0093(13) 0.0003(14)
C16 0.0369(16) 0.0456(16) 0.0426(14) 0.0038(12) 0.0122(12) -0.0020(12)
C17 0.0427(18) 0.0604(19) 0.0450(15) -0.0059(13) 0.0049(13) -0.0064(15)
C18 0.0517(19) 0.0540(18) 0.0444(15) -0.0097(13) 0.0156(13) -0.0042(15)
C19 0.0427(16) 0.0441(15) 0.0411(14) -0.0011(11) 0.0181(12) -0.0010(13)
C20 0.0518(19) 0.0575(18) 0.0502(16) -0.0078(13) 0.0246(14) 0.0040(15)
C21 0.0441(18) 0.0596(19) 0.0581(17) 0.0005(14) 0.0214(14) 0.0154(15)
C22 0.0378(16) 0.0577(18) 0.0387(14) 0.0056(12) 0.0103(12) 0.0066(14)
C23 0.0347(15) 0.0382(14) 0.0369(13) 0.0044(10) 0.0153(11) -0.0017(11)
C24 0.0338(15) 0.0384(14) 0.0380(13) 0.0059(11) 0.0166(11) -0.0002(11)
C25 0.0447(18) 0.070(2) 0.0541(17) 0.0152(14) 0.0254(14) 0.0061(15)
C26 0.059(2) 0.100(3) 0.063(2) 0.0307(19) 0.0330(17) 0.005(2)
C27 0.051(2) 0.084(3) 0.076(2) 0.040(2) 0.0201(18) -0.0076(19)
C28 0.0414(18) 0.059(2) 0.0656(19) 0.0224(15) 0.0088(15) -0.0101(15)
C29 0.068(3) 0.052(2) 0.089(3) 0.0255(18) 0.011(2) -0.0129(18)
C30 0.068(3) 0.0389(18) 0.099(3) 0.0058(17) 0.013(2) -0.0057(16)
C31 0.0448(18) 0.0413(17) 0.077(2) -0.0039(14) 0.0144(16) -0.0037(14)
C32 0.078(3) 0.048(2) 0.103(3) -0.0221(19) 0.038(2) -0.0043(19)
C33 0.096(3) 0.062(2) 0.093(3) -0.0246(19) 0.058(2) -0.008(2)
C34 0.067(2) 0.0522(18) 0.0636(18) -0.0066(14) 0.0370(17) -0.0085(16)
C35 0.0332(15) 0.0398(15) 0.0568(16) 0.0026(12) 0.0113(13) -0.0054(12)
C36 0.0272(14) 0.0496(17) 0.0512(15) 0.0110(12) 0.0074(12) -0.0026(12)
Cl1 0.0780(6) 0.0554(5) 0.0549(4) 0.0023(3) 0.0213(4) -0.0025(4)
O7W 0.096(3) 0.0714(19) 0.157(3) 0.0120(19) 0.025(2) 0.0040(17)
O5W 0.124(3) 0.146(3) 0.086(2) -0.0007(19) 0.006(2) 0.024(3)
O4W 0.096(2) 0.097(2) 0.0775(17) 0.0105(15) 0.0066(15) 0.0306(18)
O1W 0.108(3) 0.102(2) 0.102(2) 0.0053(19) 0.015(2) -0.0184(19)
O6W 0.137(3) 0.110(3) 0.118(3) 0.0283(19) 0.054(2) 0.044(2)
O2W 0.0574(16) 0.0711(17) 0.0852(17) 0.0007(12) 0.0270(13) -0.0041(13)
O3W 0.0535(14) 0.0593(13) 0.0827(15) -0.0081(12) 0.0206(12) 0.0053(12)
O1 0.0829(18) 0.0604(14) 0.0566(13) 0.0103(11) 0.0072(12) 0.0175(12)
O2 0.0829(17) 0.0482(12) 0.0590(13) 0.0028(10) 0.0265(12) 0.0052(11)
O3 0.0932(19) 0.0542(14) 0.0752(15) 0.0146(11) 0.0211(13) 0.0335(13)
N7 0.0513(16) 0.0434(14) 0.0512(13) 0.0095(11) 0.0130(11) 0.0070(11)
N8 0.0556(16) 0.0417(14) 0.0555(15) 0.0054(11) 0.0115(12) 0.0060(12)
C39A 0.050(5) 0.056(5) 0.040(5) -0.005(4) 0.005(4) -0.010(4)
C40B 0.083(8) 0.087(7) 0.23(2) 0.020(9) 0.025(11) -0.009(7)
C37 0.078(3) 0.175(5) 0.098(3) 0.021(3) 0.029(3) 0.008(4)
C38 0.138(5) 0.108(3) 0.052(2) -0.002(2) 0.010(2) 0.068(3)
C39B 0.130(9) 0.051(4) 0.070(7) -0.011(4) -0.014(6) 0.025(5)
C40A 0.047(5) 0.084(6) 0.053(5) -0.012(4) 0.001(4) -0.003(4)
C41 0.0448(18) 0.0455(17) 0.0618(18) 0.0084(14) 0.0133(14) 0.0036(14)
C42 0.0442(18) 0.0408(16) 0.0596(18) 0.0060(14) 0.0205(14) -0.0008(13)
C43 0.0474(19) 0.0479(17) 0.0598(19) 0.0050(14) 0.0111(15) 0.0039(14)
C44 0.054(2) 0.0470(18) 0.0585(18) -0.0009(14) 0.0049(15) 0.0136(15)

loop_
_atom_type_symbol
_atom_type_description
_atom_type_scat_dispersion_real
_atom_type_scat_dispersion_imag
_atom_type_scat_source
C C 0.0033 0.0016 'International Tables Vol C Tables 4.2.6.8 and 6.1.1.4'
H H 0.0000 0.0000 'International Tables Vol C Tables 4.2.6.8 and 6.1.1.4'
Cl Cl 0.1484 0.1585 'International Tables Vol C Tables 4.2.6.8 and 6.1.1.4'
N N 0.0061 0.0033 'International Tables Vol C Tables 4.2.6.8 and 6.1.1.4'
Ni Ni 0.3393 1.1124 'International Tables Vol C Tables 4.2.6.8 and 6.1.1.4'
O O 0.0106 0.0060 'International Tables Vol C Tables 4.2.6.8 and 6.1.1.4'

loop_
_exptl_crystal_face_index_h
_exptl_crystal_face_index_k
_exptl_crystal_face_index_l
_exptl_crystal_face_perp_dist
_exptl_oxdiff_crystal_face_indexfrac_h
_exptl_oxdiff_crystal_face_indexfrac_k
_exptl_oxdiff_crystal_face_indexfrac_l
_exptl_oxdiff_crystal_face_x
_exptl_oxdiff_crystal_face_y
_exptl_oxdiff_crystal_face_z
16 9 -8 0.2325 15.9922 8.9689 -7.9954 0.2302 0.9743 -0.1757
-16 -9 8 0.2167 -15.9922 -8.9689 7.9954 -0.2302 -0.9743 0.1757
2 -31 11 0.1745 1.9939 -30.9925 10.9962 0.0096 0.0791 0.9882
-2 31 -11 0.1745 -1.9939 30.9925 -10.9962 -0.0096 -0.0791 -0.9882
1 -35 9 0.1922 0.9943 -35.0007 9.0001 0.1444 -0.0281 0.9816
-1 35 -9 0.1922 -0.9943 35.0007 -9.0001 -0.1444 0.0281 -0.9816
1 -21 -16 0.1484 0.9991 -21.0651 -15.9740 0.9434 -0.2275 -0.1153
-1 14 18 0.1120 -1.0001 14.0657 17.9738 -0.9230 0.2114 0.3150
8 25 8 0.1839 7.9969 25.0362 7.9812 -0.6587 0.7312 -0.0796
7 -2 14 0.1654 6.9937 -1.9656 13.9826 -0.5140 0.5869 0.6174
-9 -24 -8 0.2181 -8.9962 -24.0346 -7.9813 0.6419 -0.7891 0.0442
-6 -38 2 0.2238 -6.0008 -38.0179 2.0105 0.4502 -0.5651 0.6919
-9 6 19 0.1525 -8.9963 6.0695 18.9762 -0.8680 -0.3279 0.3698
10 -10 -18 0.1984 9.9951 -10.0705 -17.9763 0.8878 0.3805 -0.2441
9 -34 -6 0.1947 8.9915 -34.0520 -5.9831 0.7496 0.3187 0.5951
11 -29 -4 0.1885 10.9905 -29.0439 -3.9874 0.6029 0.4947 0.5990
13 -7 -15 0.2010 12.9932 -7.0618 -14.9813 0.7322 0.6199 -0.1526
-13 3 16 0.1774 -12.9938 3.0617 15.9814 -0.7148 -0.6307 0.2620
-9 -14 18 0.1889 -8.9984 -13.9488 17.9838 -0.5412 -0.4479 0.7174
11 -19 7 0.1917 10.9902 -19.0032 6.9960 0.0196 0.6705 0.7739
15 13 -4 0.2234 14.9928 12.9849 -4.0014 0.0104 0.9769 -0.1354
-8 -31 11 0.2191 -8.0000 -30.9838 10.9976 -0.0150 -0.5544 0.8249
-4 -25 -12 0.1852 -3.9988 -25.0518 -11.9769 0.8285 -0.5219 0.0121
-3 -39 -3 0.2082 -3.0022 -39.0364 -2.9835 0.6718 -0.4356 0.5939
4 6 17 0.1321 3.9961 6.0522 16.9768 -0.7560 0.4735 0.5157
1 -39 -5 0.1967 0.9957 -39.0459 -4.9816 0.7617 -0.2043 0.5928
2 22 15 0.1305 1.9993 22.0602 14.9744 -0.9104 0.4120 0.1120
8 -32 3 0.1743 7.9911 -32.0226 3.0054 0.3586 0.3655 0.8396
2 25 -15 0.1900 2.0035 24.9724 -14.9900 0.2463 0.0975 -0.9415
-14 -13 -1 0.2459 -13.9928 -13.0008 -0.9927 0.1920 -0.9687 -0.0144
15 -15 -6 0.2177 14.9899 -15.0427 -5.9900 0.4919 0.8023 0.3313

loop_
_geom_angle_atom_site_label_1
_geom_angle_atom_site_label_2
_geom_angle_atom_site_label_3
_geom_angle
N1 Ni1 N4 95.50(8)
N1 Ni1 N5 91.25(9)
N1 Ni1 N6 169.12(8)
N2 Ni1 N1 80.12(8)
N2 Ni1 N3 171.05(8)
N2 Ni1 N4 93.62(8)
N2 Ni1 N5 90.69(8)
N2 Ni1 N6 95.10(8)
N3 Ni1 N1 94.24(8)
N3 Ni1 N4 79.93(8)
N3 Ni1 N5 96.41(8)
N3 Ni1 N6 91.61(8)
N4 Ni1 N5 172.53(8)
N4 Ni1 N6 94.55(8)
N6 Ni1 N5 78.98(9)
C22 N1 Ni1 129.88(18)
C22 N1 C23 117.3(2)
C23 N1 Ni1 112.48(16)
C13 N2 Ni1 129.77(18)
C13 N2 C24 117.7(2)
C24 N2 Ni1 112.47(16)
C1 N3 Ni1 129.71(18)
C1 N3 C12 117.5(2)
C12 N3 Ni1 112.83(17)
C10 N4 Ni1 129.59(18)
C10 N4 C11 117.8(2)
C11 N4 Ni1 112.63(16)
C25 N5 Ni1 129.0(2)
C25 N5 C36 118.1(2)
C36 N5 Ni1 112.89(17)
C34 N6 Ni1 129.1(2)
C34 N6 C35 117.4(2)
C35 N6 Ni1 113.53(17)
N3 C1 H1 118.4
N3 C1 C2 123.2(3)
C2 C1 H1 118.4
C1 C2 H2 120.3
C3 C2 C1 119.4(3)
C3 C2 H2 120.3
C2 C3 H3 120.1
C2 C3 C4 119.9(3)
C4 C3 H3 120.1
C3 C4 C5 124.2(3)
C3 C4 C12 117.2(2)
C12 C4 C5 118.6(3)
C4 C5 H5 119.3
C6 C5 C4 121.3(3)
C6 C5 H5 119.3
C5 C6 H6 119.2
C5 C6 C7 121.6(3)
C7 C6 H6 119.2
C8 C7 C6 124.5(3)
C8 C7 C11 117.2(3)
C11 C7 C6 118.2(3)
C7 C8 H8 119.9
C9 C8 C7 120.1(3)
C9 C8 H8 119.9
C8 C9 H9 120.4
C8 C9 C10 119.2(3)
C10 C9 H9 120.4
N4 C10 C9 123.1(3)
N4 C10 H10 118.4
C9 C10 H10 118.4
N4 C11 C7 122.5(2)
N4 C11 C12 117.4(2)
C7 C11 C12 120.1(2)
N3 C12 C4 122.8(2)
N3 C12 C11 117.0(2)
C4 C12 C11 120.2(2)
N2 C13 H13 118.4
N2 C13 C14 123.2(3)
C14 C13 H13 118.4
C13 C14 H14 120.5
C15 C14 C13 119.1(3)
C15 C14 H14 120.5
C14 C15 H15 119.8
C14 C15 C16 120.4(3)
C16 C15 H15 119.8
C15 C16 C17 124.8(3)
C24 C16 C15 116.6(2)
C24 C16 C17 118.6(3)
C16 C17 H17 119.0
C18 C17 C16 121.9(3)
C18 C17 H17 119.0
C17 C18 H18 119.4
C17 C18 C19 121.3(3)
C19 C18 H18 119.4
C20 C19 C18 124.2(2)
C23 C19 C18 118.5(3)
C23 C19 C20 117.3(2)
C19 C20 H20 120.1
C21 C20 C19 119.8(3)
C21 C20 H20 120.1
C20 C21 H21 120.6
C20 C21 C22 118.8(3)
C22 C21 H21 120.6
N1 C22 C21 123.5(3)
N1 C22 H22 118.2
C21 C22 H22 118.2
N1 C23 C19 123.2(2)
N1 C23 C24 116.8(2)
C19 C23 C24 120.0(2)
N2 C24 C16 123.0(2)
N2 C24 C23 117.3(2)
C16 C24 C23 119.6(2)
N5 C25 H25 118.9
N5 C25 C26 122.1(3)
C26 C25 H25 118.9
C25 C26 H26 120.0
C27 C26 C25 120.0(3)
C27 C26 H26 120.0
C26 C27 H27 120.1
C26 C27 C28 119.8(3)
C28 C27 H27 120.1
C27 C28 C29 124.1(3)
C36 C28 C27 116.8(3)
C36 C28 C29 119.1(3)
C28 C29 H29 119.0
C30 C29 C28 122.0(3)
C30 C29 H29 119.0
C29 C30 H30 119.6
C29 C30 C31 120.8(3)
C31 C30 H30 119.6
C32 C31 C30 123.9(3)
C35 C31 C30 118.9(3)
C35 C31 C32 117.2(3)
C31 C32 H32 120.3
C33 C32 C31 119.4(3)
C33 C32 H32 120.3
C32 C33 H33 120.0
C32 C33 C34 120.0(3)
C34 C33 H33 120.0
N6 C34 C33 122.9(3)
N6 C34 H34 118.6
C33 C34 H34 118.6
N6 C35 C31 123.1(3)
N6 C35 C36 117.0(2)
C31 C35 C36 119.9(3)
N5 C36 C28 123.2(3)
N5 C36 C35 117.6(2)
C28 C36 C35 119.2(3)
H7WA O7W H7WB 109.5
H5WA O5W H5WB 109.5
H4WA O4W H4WB 109.4
H1WA O1W H1WB 109.5
H6WA O6W H6WB 109.6
H2WA O2W H2WB 109.4
H3WA O3W H3WB 109.5
C41 N7 H7 117.3
C41 N7 C42 125.3(2)
C42 N7 H7 117.3
C42 N8 C43 120.0(2)
H39A C39A H39B 108.0
C40A C39A H39A 109.3
C40A C39A H39B 109.3
C40A C39A C44 111.4(8)
C44 C39A H39A 109.3
C44 C39A H39B 109.3
H40A C40B H40B 109.5
H40A C40B H40C 109.5
H40B C40B H40C 109.5
C39B C40B H40A 109.5
C39B C40B H40B 109.5
C39B C40B H40C 109.5
H37A C37 H37B 109.5
H37A C37 H37C 109.5
H37B C37 H37C 109.5
C38 C37 H37A 109.5
C38 C37 H37B 109.5
C38 C37 H37C 109.5
C37 C38 H38A 108.9
C37 C38 H38B 108.9
C37 C38 C44 113.6(4)
H38A C38 H38B 107.7
C44 C38 H38A 108.9
C44 C38 H38B 108.9
C40B C39B H39C 109.5
C40B C39B H39D 109.5
C40B C39B C44 110.8(13)
H39C C39B H39D 108.1
C44 C39B H39C 109.5
C44 C39B H39D 109.5
C39A C40A H40D 109.5
C39A C40A H40E 109.5
C39A C40A H40F 109.5
H40D C40A H40E 109.5
H40D C40A H40F 109.5
H40E C40A H40F 109.5
O3 C41 N7 121.3(3)
O3 C41 C44 121.6(3)
N7 C41 C44 117.1(2)
O2 C42 N7 116.1(3)
O2 C42 N8 122.7(3)
N8 C42 N7 121.2(3)
O1 C43 N8 120.4(3)
O1 C43 C44 117.1(3)
N8 C43 C44 122.5(3)
C38 C44 C39A 120.9(5)
C38 C44 C39B 91.7(7)
C38 C44 C41 110.3(3)
C38 C44 C43 110.9(3)
C41 C44 C39A 94.4(4)
C41 C44 C39B 117.6(5)
C41 C44 C43 113.6(3)
C43 C44 C39A 105.9(4)
C43 C44 C39B 110.7(4)

loop_
_geom_bond_atom_site_label_1
_geom_bond_atom_site_label_2
_geom_bond_distance
Ni1 N1 2.078(2)
Ni1 N2 2.072(2)
Ni1 N3 2.076(2)
Ni1 N4 2.079(2)
Ni1 N5 2.111(2)
Ni1 N6 2.091(2)
N1 C22 1.322(3)
N1 C23 1.359(3)
N2 C13 1.325(3)
N2 C24 1.358(3)
N3 C1 1.323(3)
N3 C12 1.362(3)
N4 C10 1.322(3)
N4 C11 1.358(3)
N5 C25 1.323(3)
N5 C36 1.352(4)
N6 C34 1.319(3)
N6 C35 1.360(3)
C1 H1 0.9300
C1 C2 1.393(4)
C2 H2 0.9300
C2 C3 1.353(4)
C3 H3 0.9300
C3 C4 1.398(4)
C4 C5 1.430(4)
C4 C12 1.403(3)
C5 H5 0.9300
C5 C6 1.340(4)
C6 H6 0.9300
C6 C7 1.434(4)
C7 C8 1.396(4)
C7 C11 1.405(3)
C8 H8 0.9300
C8 C9 1.347(4)
C9 H9 0.9300
C9 C10 1.393(4)
C10 H10 0.9300
C11 C12 1.426(4)
C13 H13 0.9300
C13 C14 1.391(4)
C14 H14 0.9300
C14 C15 1.352(4)
C15 H15 0.9300
C15 C16 1.405(4)
C16 C17 1.415(4)
C16 C24 1.402(3)
C17 H17 0.9300
C17 C18 1.333(4)
C18 H18 0.9300
C18 C19 1.430(4)
C19 C20 1.399(4)
C19 C23 1.394(3)
C20 H20 0.9300
C20 C21 1.361(4)
C21 H21 0.9300
C21 C22 1.395(4)
C22 H22 0.9300
C23 C24 1.434(4)
C25 H25 0.9300
C25 C26 1.399(4)
C26 H26 0.9300
C26 C27 1.345(5)
C27 H27 0.9300
C27 C28 1.405(5)
C28 C29 1.418(5)
C28 C36 1.400(4)
C29 H29 0.9300
C29 C30 1.327(5)
C30 H30 0.9300
C30 C31 1.430(4)
C31 C32 1.402(5)
C31 C35 1.399(4)
C32 H32 0.9300
C32 C33 1.342(5)
C33 H33 0.9300
C33 C34 1.397(4)
C34 H34 0.9300
C35 C36 1.429(4)
O7W H7WA 0.8503
O7W H7WB 0.8494
O5W H5WA 0.8496
O5W H5WB 0.8499
O4W H4WA 0.8498
O4W H4WB 0.8501
O1W H1WA 0.8494
O1W H1WB 0.8502
O6W H6WA 0.8496
O6W H6WB 0.8501
O2W H2WA 0.8502
O2W H2WB 0.8498
O3W H3WA 0.8502
O3W H3WB 0.8501
O1 C43 1.230(3)
O2 C42 1.237(3)
O3 C41 1.219(3)
N7 H7 0.8600
N7 C41 1.341(4)
N7 C42 1.396(3)
N8 C42 1.335(4)
N8 C43 1.357(4)
C39A H39A 0.9700
C39A H39B 0.9700
C39A C40A 1.534(15)
C39A C44 1.666(9)
C40B H40A 0.9600
C40B H40B 0.9600
C40B H40C 0.9600
C40B C39B 1.41(2)
C37 H37A 0.9600
C37 H37B 0.9600
C37 H37C 0.9600
C37 C38 1.487(6)
C38 H38A 0.9700
C38 H38B 0.9700
C38 C44 1.506(6)
C39B H39C 0.9700
C39B H39D 0.9700
C39B C44 1.550(9)
C40A H40D 0.9600
C40A H40E 0.9600
C40A H40F 0.9600
C41 C44 1.507(4)
C43 C44 1.520(4)

loop_
_geom_hbond_atom_site_label_D
_geom_hbond_atom_site_label_H
_geom_hbond_atom_site_label_A
_geom_hbond_distance_DH
_geom_hbond_distance_HA
_geom_hbond_distance_DA
_geom_hbond_angle_DHA
_geom_hbond_site_symmetry_A
C2 H2 O1 0.93 2.71 3.460(4) 138.2 1_455
C3 H3 O5W 0.93 2.45 3.265(4) 146.9 1_455
C5 H5 O5W 0.93 2.61 3.392(5) 141.4 1_455
C13 H13 O3W 0.93 2.63 3.329(4) 132.0 .
C27 H27 O2 0.93 2.68 3.418(4) 136.5 3_667
C30 H30 O6W 0.93 2.53 3.387(5) 152.6 3_666
O7W H7WA O1W 0.85 1.98 2.830(4) 173.5 3_666
O7W H7WB Cl1 0.85 2.33 3.177(3) 177.5 4_575
O5W H5WA O3 0.85 2.54 3.223(5) 138.1 3_766
O5W H5WB O6W 0.85 1.92 2.735(6) 159.7 .
O4W H4WA O3W 0.85 1.99 2.776(4) 152.5 .
O4W H4WB O1 0.85 1.97 2.789(3) 160.1 .
O1W H1WA O3 0.85 2.18 2.981(4) 156.5 .
O1W H1WB O2W 0.85 1.96 2.788(4) 163.7 3_767
O6W H6WA O7W 0.85 1.95 2.789(5) 169.4 .
O6W H6WB O4W 0.85 1.92 2.771(4) 178.6 .
O2W H2WA O2 0.85 2.03 2.850(3) 163.1 .
O2W H2WB O1W 0.85 2.04 2.788(4) 146.3 3_767
O3W H3WA N8 0.85 2.01 2.853(3) 172.7 .
O3W H3WB Cl1 0.85 2.31 3.157(2) 171.8 .
N7 H7 O2 0.86 2.11 2.970(3) 174.5 3_767

loop_
_geom_torsion_atom_site_label_1
_geom_torsion_atom_site_label_2
_geom_torsion_atom_site_label_3
_geom_torsion_atom_site_label_4
_geom_torsion
Ni1 N1 C22 C21 173.7(2)
Ni1 N1 C23 C19 -173.32(19)
Ni1 N1 C23 C24 6.8(3)
Ni1 N2 C13 C14 -175.58(19)
Ni1 N2 C24 C16 174.59(19)
Ni1 N2 C24 C23 -6.0(3)
Ni1 N3 C1 C2 -179.1(2)
Ni1 N3 C12 C4 178.26(19)
Ni1 N3 C12 C11 -3.6(3)
Ni1 N4 C10 C9 178.9(2)
Ni1 N4 C11 C7 -178.38(19)
Ni1 N4 C11 C12 3.4(3)
Ni1 N5 C25 C26 178.9(2)
Ni1 N5 C36 C28 -178.7(2)
Ni1 N5 C36 C35 1.0(3)
Ni1 N6 C34 C33 -179.0(3)
Ni1 N6 C35 C31 178.8(2)
Ni1 N6 C35 C36 -0.9(3)
N1 C23 C24 N2 -0.5(3)
N1 C23 C24 C16 178.9(2)
N2 C13 C14 C15 1.1(4)
N3 C1 C2 C3 1.4(5)
N4 C11 C12 N3 0.1(3)
N4 C11 C12 C4 178.4(2)
N5 C25 C26 C27 -0.5(5)
N6 C35 C36 N5 -0.1(4)
N6 C35 C36 C28 179.6(2)
C1 N3 C12 C4 -1.0(4)
C1 N3 C12 C11 177.2(2)
C1 C2 C3 C4 -1.9(4)
C2 C3 C4 C5 -177.9(3)
C2 C3 C4 C12 1.0(4)
C3 C4 C5 C6 177.4(3)
C3 C4 C12 N3 0.5(4)
C3 C4 C12 C11 -177.6(2)
C4 C5 C6 C7 0.3(5)
C5 C4 C12 N3 179.5(2)
C5 C4 C12 C11 1.4(4)
C5 C6 C7 C8 -177.5(3)
C5 C6 C7 C11 1.2(4)
C6 C7 C8 C9 178.9(3)
C6 C7 C11 N4 -179.5(2)
C6 C7 C11 C12 -1.3(4)
C7 C8 C9 C10 0.4(5)
C7 C11 C12 N3 -178.2(2)
C7 C11 C12 C4 0.1(4)
C8 C7 C11 N4 -0.7(4)
C8 C7 C11 C12 177.5(2)
C8 C9 C10 N4 -0.6(5)
C10 N4 C11 C7 0.6(4)
C10 N4 C11 C12 -177.7(2)
C11 N4 C10 C9 0.1(4)
C11 C7 C8 C9 0.2(4)
C12 N3 C1 C2 0.0(4)
C12 C4 C5 C6 -1.5(4)
C13 N2 C24 C16 -2.7(4)
C13 N2 C24 C23 176.7(2)
C13 C14 C15 C16 -1.8(4)
C14 C15 C16 C17 179.7(3)
C14 C15 C16 C24 0.4(4)
C15 C16 C17 C18 177.9(3)
C15 C16 C24 N2 1.9(4)
C15 C16 C24 C23 -177.4(2)
C16 C17 C18 C19 0.1(5)
C17 C16 C24 N2 -177.4(2)
C17 C16 C24 C23 3.2(4)
C17 C18 C19 C20 -178.1(3)
C17 C18 C19 C23 2.1(4)
C18 C19 C20 C21 -179.3(3)
C18 C19 C23 N1 178.4(2)
C18 C19 C23 C24 -1.6(4)
C19 C20 C21 C22 1.0(4)
C19 C23 C24 N2 179.5(2)
C19 C23 C24 C16 -1.0(4)
C20 C19 C23 N1 -1.4(4)
C20 C19 C23 C24 178.6(2)
C20 C21 C22 N1 -1.7(4)
C22 N1 C23 C19 0.7(4)
C22 N1 C23 C24 -179.2(2)
C23 N1 C22 C21 0.8(4)
C23 C19 C20 C21 0.4(4)
C24 N2 C13 C14 1.2(4)
C24 C16 C17 C18 -2.8(4)
C25 N5 C36 C28 0.6(4)
C25 N5 C36 C35 -179.7(2)
C25 C26 C27 C28 0.8(5)
C26 C27 C28 C29 179.7(3)
C26 C27 C28 C36 -0.4(5)
C27 C28 C29 C30 -179.8(3)
C27 C28 C36 N5 -0.3(4)
C27 C28 C36 C35 -180.0(3)
C28 C29 C30 C31 -0.4(6)
C29 C28 C36 N5 179.6(3)
C29 C28 C36 C35 0.0(4)
C29 C30 C31 C32 -178.7(4)
C29 C30 C31 C35 0.3(5)
C30 C31 C32 C33 -179.0(4)
C30 C31 C35 N6 -179.7(3)
C30 C31 C35 C36 0.0(4)
C31 C32 C33 C34 -2.5(6)
C31 C35 C36 N5 -179.7(2)
C31 C35 C36 C28 -0.1(4)
C32 C31 C35 N6 -0.7(4)
C32 C31 C35 C36 179.0(3)
C32 C33 C34 N6 1.6(6)
C34 N6 C35 C31 -0.2(4)
C34 N6 C35 C36 -179.9(3)
C35 N6 C34 C33 -0.2(5)
C35 C31 C32 C33 2.0(5)
C36 N5 C25 C26 -0.2(4)
C36 C28 C29 C30 0.3(5)
O1 C43 C44 C39A -81.2(5)
O1 C43 C44 C38 51.7(4)
O1 C43 C44 C39B -48.6(8)
O1 C43 C44 C41 176.6(3)
O3 C41 C44 C39A 75.8(5)
O3 C41 C44 C38 -49.5(5)
O3 C41 C44 C39B 53.7(7)
O3 C41 C44 C43 -174.8(3)
N7 C41 C44 C39A -103.3(5)
N7 C41 C44 C38 131.4(3)
N7 C41 C44 C39B -125.3(7)
N7 C41 C44 C43 6.2(4)
N8 C43 C44 C39A 97.8(5)
N8 C43 C44 C38 -129.4(4)
N8 C43 C44 C39B 130.4(7)
N8 C43 C44 C41 -4.4(5)
C40B C39B C44 C38 -177.4(9)
C40B C39B C44 C41 68.6(9)
C40B C39B C44 C43 -64.2(11)
C37 C38 C44 C39A -174.0(5)
C37 C38 C44 C39B 174.2(5)
C37 C38 C44 C41 -65.5(4)
C37 C38 C44 C43 61.2(4)
C40A C39A C44 C38 -57.6(8)
C40A C39A C44 C41 -174.5(7)
C40A C39A C44 C43 69.5(8)
C41 N7 C42 O2 -178.5(3)
C41 N7 C42 N8 1.6(5)
C42 N7 C41 O3 175.7(3)
C42 N7 C41 C44 -5.2(4)
C42 N8 C43 O1 -180.0(3)
C42 N8 C43 C44 1.1(5)
C43 N8 C42 O2 -179.2(3)
C43 N8 C42 N7 0.6(4)
